data_7249831
loop_
_publ_author_name
'Kuzman, D.'
'Damjanovi\'c, V.'
'Cindri\'c, M.'
'Vrdoljak, V.'

_publ_section_title
;
 Aqueous solution as a playground of {MoO4}, {Mo4O12}, {Mo8O26},
 {Mo8V5O40} and {V7Mo2O27} species in the presence of carboxylic acids and
 [Co(C2O4)(NH3)4]+ or [Co(en)3]3+ cations
;
_journal_name_full CrystEngComm
_journal_paper_doi 10.1039/D4CE01187B
_journal_year 2025
_chemical_formula_moiety 'H4 Mo8 O28, 4(C2 H12 Co N4 O4), 12(H2O)'
_chemical_formula_sum 'C8 H76 Co4 Mo8 N16 O56'
_chemical_formula_weight 2296.01
_space_group_crystal_system triclinic
_space_group_IT_number 2
_space_group_name_Hall '-P 1'
_space_group_name_H-M_alt 'P -1'
_atom_sites_solution_hydrogens mixed
_audit_creation_date 2025-01-07
_audit_creation_method
;
Olex2 1.5
(compiled 2024.02.16 svn.r378c4104 for OlexSys, GUI svn.r6928)
;
_audit_update_record
;
2025-01-07 deposited with the CCDC.	2025-01-10 downloaded from the CCDC.
;
_cell_angle_alpha 89.529(2)
_cell_angle_beta 65.036(2)
_cell_angle_gamma 70.299(2)
_cell_formula_units_Z 1
_cell_length_a 11.5178(3)
_cell_length_b 12.4160(3)
_cell_length_c 12.6190(2)
_cell_measurement_reflns_used 13174
_cell_measurement_temperature 169.98(10)
_cell_measurement_theta_max 77.0650
_cell_measurement_theta_min 3.8340
_cell_volume 1521.10(7)
_computing_cell_refinement 'CrysAlisPro 1.171.43.104a (Rigaku OD, 2023)'
_computing_data_collection 'CrysAlisPro system (CCD 42.53a 64-bit (release 15-04-2022))'
_computing_data_reduction 'CrysAlisPro 1.171.43.104a (Rigaku OD, 2023)'
_computing_molecular_graphics 'Olex2 1.5 (Dolomanov et al., 2009)'
_computing_publication_material 'Olex2 1.5 (Dolomanov et al., 2009)'
_computing_structure_refinement 'SHELXL 2018/3 (Sheldrick, 2015)'
_computing_structure_solution 'SHELXT 2018/2 (Sheldrick, 2018)'
_diffrn_ambient_temperature 170.15
_diffrn_detector_area_resol_mean 10.0000
_diffrn_detector_type HyPix
_diffrn_measured_fraction_theta_full 0.993
_diffrn_measured_fraction_theta_max 0.950
_diffrn_measurement_details
;
List of Runs (angles in degrees, time in seconds):

  # Type    Start    End  Width  t~exp~   \w     \q     \k     \f   Frames
#--------------------------------------------------------------------------
  1  \w    -25.00  22.00   0.50    0.05    --  -46.68  41.00-169.00   94
  2  \w    -46.00 -20.00   0.50    0.15    --  -86.25  41.00-169.00   52
  3  \w    -62.00 -25.00   0.50    0.15    --  -86.25  57.00 -30.00   74
  4  \w    -43.00 -13.00   0.50    0.15    --  -86.25  38.00 -60.00   60
  5  \w    -52.00 -26.00   0.50    0.15    --  -86.25  57.00   0.00   52
  6  \w    -43.00 -14.00   0.50    0.15    --  -86.25  38.00   0.00   58
  7  \w    -43.00 -14.00   0.50    0.15    --  -86.25  38.00  30.00   58
  8  \w    -43.00 -18.00   0.50    0.15    --  -86.25  38.00 120.00   50
  9  \w    -43.00 -14.00   0.50    0.15    --  -86.25  38.00 150.00   58
 10  \w    -12.00  46.00   0.50    0.05    --   46.68 -41.00  37.00  116
 11  \w     96.00 138.00   0.50    0.15    --  106.38 125.00  30.00   84
 12  \w     97.00 152.00   0.50    0.15    --  106.38 125.00   0.00  110
 13  \w     34.00  61.00   0.50    0.05    --   46.68 -57.00   0.00   54
 14  \w    -24.00  30.00   0.50    0.05    --   46.68 -57.00   0.00  108
 15  \w     40.00  84.00   0.50    0.05    --   46.68-125.00 -90.00   88
 16  \w     85.00 110.00   0.50    0.15    --  106.38-125.00-120.00   50
 17  \w     34.00  70.00   0.50    0.15    --  106.38-125.00-120.00   72
 18  \w     39.00  64.00   0.50    0.15    --  106.38-125.00 -30.00   50
 19  \w     82.00 111.00   0.50    0.15    --  106.38-125.00 -30.00   58
 20  \w     75.00 105.00   0.50    0.15    --  106.38-125.00  60.00   60
 21  \w     35.00  69.00   0.50    0.15    --  106.38-125.00  60.00   68
 22  \w     37.00  62.00   0.50    0.15    --  106.38-107.00 150.85   50
 23  \w     55.00 109.00   0.50    0.15    --  106.38-114.00 132.72  108
 24  \w     82.00 107.00   0.50    0.15    --  106.38-107.00 150.85   50
 25  \w     78.00 104.00   0.50    0.15    --  106.38 -99.00  30.00   52
 26  \w     73.00 106.00   0.50    0.15    --  106.38 -99.00 -30.00   66
 27  \w     34.00  61.00   0.50    0.15    --  106.38 -99.00 -30.00   54
 28  \w     61.00  96.00   0.50    0.15    --  106.38 -99.00-180.00   70
 29  \w     36.00 101.00   0.50    0.15    --  106.38 -99.00-120.00  130
 30  \w     76.00 101.00   0.50    0.15    --  106.38 -99.00 -90.00   50
 31  \w     41.00  66.00   0.50    0.15    --  106.38 -57.00 -60.00   50
 32  \w     43.00  70.00   0.50    0.15    --  106.38 -77.00 -60.00   54
 33  \w     79.00 104.00   0.50    0.15    --  106.38 -77.00 -60.00   50
 34  \w     76.00 103.00   0.50    0.15    --  106.38 -77.00  30.00   54
 35  \w     68.00 105.00   0.50    0.15    --  106.38 -77.00  90.00   74
 36  \w     37.00  65.00   0.50    0.15    --  106.38 -57.00 120.00   56
 37  \w     39.00  66.00   0.50    0.15    --  106.38 -77.00  30.00   54
 38  \w     36.00  63.00   0.50    0.15    --  106.38 -57.00  30.00   54
 39  \w     38.00  63.00   0.50    0.15    --  106.38 -57.00 -30.00   50
 40  \w     36.00  61.00   0.50    0.15    --  106.38 -57.00-120.00   50
 41  \w     37.00  62.00   0.50    0.15    --  106.38 -57.00-180.00   50
 42  \w     56.00  88.00   0.50    0.05    --   46.68  41.00-169.00   64
 43  \w     95.00 170.00   0.50    0.15    --  106.38  41.00-169.00  150
 44  \w     94.00 178.00   0.50    0.15    --  106.38  19.00 120.00  168
 45  \w    144.00 178.00   0.50    0.15    --  106.38  19.00 150.00   68
 46  \w     94.00 122.00   0.50    0.15    --  106.38  19.00 150.00   56
 47  \w   -118.00 -38.00   0.50    0.05    --  -46.68 -41.00  37.00  160
 48  \w   -114.00 -83.00   0.50    0.05    --  -46.68-125.00   0.00   62
 49  \w   -156.00 -77.00   0.50    0.15    --  -86.25 -41.00  37.00  158
 50  \w    -81.00 -56.00   0.50    0.15    --  -86.25 125.00-120.00   50
 51  \w    -38.00 -13.00   0.50    0.15    --  -86.25 125.00-120.00   50
;
_diffrn_measurement_device 'four-circle diffractometer'
_diffrn_measurement_device_type 'XtaLAB Synergy, Dualflex, HyPix'
_diffrn_measurement_method '\w scans'
_diffrn_radiation_type CuK\a
_diffrn_radiation_wavelength 1.54184
_diffrn_reflns_av_R_equivalents 0.0534
_diffrn_reflns_av_unetI/netI 0.0472
_diffrn_reflns_Laue_measured_fraction_full 0.993
_diffrn_reflns_Laue_measured_fraction_max 0.950
_diffrn_reflns_limit_h_max 14
_diffrn_reflns_limit_h_min -14
_diffrn_reflns_limit_k_max 11
_diffrn_reflns_limit_k_min -15
_diffrn_reflns_limit_l_max 15
_diffrn_reflns_limit_l_min -15
_diffrn_reflns_number 18740
_diffrn_reflns_point_group_measured_fraction_full 0.993
_diffrn_reflns_point_group_measured_fraction_max 0.950
_diffrn_reflns_theta_full 67.684
_diffrn_reflns_theta_max 77.156
_diffrn_reflns_theta_min 3.829
_exptl_absorpt_coefficient_mu 22.546
_exptl_absorpt_correction_T_max 1.00000
_exptl_absorpt_correction_T_min 0.18079
_exptl_absorpt_correction_type multi-scan
_exptl_absorpt_process_details
;
CrysAlisPro 1.171.43.104a (Rigaku Oxford Diffraction, 2023)
Empirical absorption correction using spherical harmonics,
implemented in SCALE3 ABSPACK scaling algorithm.
;
_exptl_crystal_colour pink
_exptl_crystal_colour_primary pink
_exptl_crystal_density_diffrn 2.480
_exptl_crystal_description plate
_exptl_crystal_F_000 1104
_exptl_crystal_size_max 0.07
_exptl_crystal_size_mid 0.04
_exptl_crystal_size_min 0.03
_refine_diff_density_max 1.485
_refine_diff_density_min -1.028
_refine_diff_density_rms 0.194
_refine_ls_extinction_coef 0.00033(5)
_refine_ls_extinction_expression Fc^*^=kFc[1+0.001xFc^2^\l^3^/sin(2\q)]^-1/4^
_refine_ls_extinction_method 'SHELXL-2018/3 (Sheldrick 2018)'
_refine_ls_goodness_of_fit_ref 1.031
_refine_ls_hydrogen_treatment constr
_refine_ls_matrix_type full
_refine_ls_number_parameters 426
_refine_ls_number_reflns 6119
_refine_ls_number_restraints 0
_refine_ls_restrained_S_all 1.031
_refine_ls_R_factor_all 0.0382
_refine_ls_R_factor_gt 0.0360
_refine_ls_shift/su_max 0.001
_refine_ls_shift/su_mean 0.000
_refine_ls_structure_factor_coef Fsqd
_refine_ls_weighting_details 'w=1/[\s^2^(Fo^2^)+(0.0627P)^2^+2.1956P] where P=(Fo^2^+2Fc^2^)/3'
_refine_ls_weighting_scheme calc
_refine_ls_wR_factor_gt 0.0951
_refine_ls_wR_factor_ref 0.0967
_reflns_Friedel_coverage 0.000
_reflns_number_gt 5749
_reflns_number_total 6119
_reflns_threshold_expression 'I > 2\s(I)'
_cod_data_source_file d4ce01187b2.cif
_cod_data_source_block 7
_cod_database_code 7249831
_shelx_shelxl_version_number 2018/3
_shelx_space_group_comment
;
The symmetry employed for this shelxl refinement is uniquely defined
by the following loop, which should always be used as a source of
symmetry information in preference to the above space-group names.
They are only intended as comments.
;
_shelx_estimated_absorpt_t_max 0.551
_shelx_estimated_absorpt_t_min 0.301
_olex2_refinement_description
;
1. Fixed Uiso
 At 1.2 times of:
  All N(H,H,H) groups
 At 1.5 times of:
  All O(H,H) groups
2. Uiso/Uaniso restraints and constraints
Uanis(O11) = Uanis(O1)
Uanis(O27A) = Uanis(O27B)
Uanis(O24B) = Uanis(O24A)
3. Others
 Sof(O24A)=1-FVAR(1)
 Sof(O24B)=FVAR(1)
 Fixed Sof: O27B(0.666667) O27A(0.333333)
4.a Rotating group:
 O14(H14A,H14B)
4.b Idealised Me refined as rotating group:
 N4(H4A,H4B,H4C), N7(H7A,H7B,H7C), N5(H5A,H5B,H5C), N1(H1A,H1B,H1C), N6(H6A,
 H6B,H6C), N3(H3A,H3B,H3C), N8(H8A,H8B,H8C), N2(H2A,H2B,H2C)
;
_olex2_submission_special_instructions 'No special instructions were received'
_oxdiff_exptl_absorpt_empirical_details
;
Empirical correction (ABSPACK) includes:
- Absorption correction using spherical harmonics
- Frame scaling
- Detector area scaling
;

loop_
_space_group_symop_operation_xyz
'x, y, z'
'-x, -y, -z'

loop_
_atom_site_label
_atom_site_type_symbol
_atom_site_fract_x
_atom_site_fract_y
_atom_site_fract_z
_atom_site_U_iso_or_equiv
_atom_site_adp_type
_atom_site_occupancy
_atom_site_site_symmetry_order
_atom_site_calc_flag
_atom_site_refinement_flags_posn
_atom_site_refinement_flags_adp
_atom_site_refinement_flags_occupancy
_atom_site_disorder_assembly
_atom_site_disorder_group
Mo1 Mo 0.37392(3) 1.09128(3) 0.46641(3) 0.00553(10) Uani 1 1 d . . . . .
Mo2 Mo 0.52056(3) 1.21149(3) 0.57593(3) 0.00721(10) Uani 1 1 d . . . . .
Mo3 Mo 0.39612(3) 0.82616(3) 0.75459(3) 0.00794(10) Uani 1 1 d . . . . .
Mo4 Mo 0.36374(3) 1.09349(3) 0.79300(3) 0.00791(10) Uani 1 1 d . . . . .
Co1 Co 0.92250(7) 0.08100(6) 0.72703(6) 0.00681(15) Uani 1 1 d . . . . .
Co2 Co 0.99471(7) 0.39293(6) 0.18482(6) 0.00805(15) Uani 1 1 d . . . . .
O5 O 0.4189(3) 1.0835(2) 0.5994(2) 0.0060(5) Uani 1 1 d . . . . .
O4 O 0.5204(3) 1.1746(2) 0.4280(3) 0.0082(6) Uani 1 1 d . . . . .
O8 O 0.5053(3) 1.1585(2) 0.7246(3) 0.0096(6) Uani 1 1 d . . . . .
O19 O 1.0291(3) 0.2345(2) 0.1393(3) 0.0119(6) Uani 1 1 d . . . . .
O20 O 0.9011(3) 0.4277(3) 0.0876(3) 0.0149(6) Uani 1 1 d . . . . .
O11 O 0.2791(3) 0.9826(2) 0.7847(3) 0.0098(4) Uani 1 1 d . . . . .
O16 O 0.9950(3) 0.1085(2) 0.5663(3) 0.0104(6) Uani 1 1 d . . . . .
O1 O 0.3097(3) 0.9792(2) 0.4904(3) 0.0098(4) Uani 1 1 d . . . . .
O2 O 0.4570(3) 1.0773(2) 0.3007(3) 0.0096(6) Uani 1 1 d . . . . .
O15 O 0.7932(3) 0.2372(3) 0.7608(3) 0.0143(6) Uani 1 1 d . . . . .
O14 O 0.5818(3) 0.6725(3) 0.6860(3) 0.0160(7) Uani 1 1 d . . . . .
H14A H 0.594344 0.642226 0.744662 0.024 Uiso 1 1 d R U . . .
H14B H 0.570545 0.619618 0.650531 0.024 Uiso 1 1 d R U . . .
O13 O 0.2913(3) 0.7558(3) 0.7561(3) 0.0165(7) Uani 1 1 d . . . . .
O26 O 0.3206(4) 1.1295(3) 1.1535(3) 0.0193(7) Uani 1 1 d . . . . .
O18 O 0.9585(4) 0.2481(3) 0.4596(3) 0.0167(7) Uani 1 1 d . . . . .
O3 O 0.2293(3) 1.2139(3) 0.5155(3) 0.0136(6) Uani 1 1 d . . . . .
O10 O 0.3772(4) 1.0701(3) 0.9227(3) 0.0189(7) Uani 1 1 d . . . . .
O7 O 0.3784(3) 1.3370(3) 0.6317(3) 0.0146(6) Uani 1 1 d . . . . .
O22 O 0.8690(3) 0.3373(3) -0.0433(3) 0.0158(6) Uani 1 1 d . . . . .
O21 O 0.9877(3) 0.1285(3) 0.0266(3) 0.0164(7) Uani 1 1 d . . . . .
O6 O 0.6585(3) 1.2539(3) 0.5359(3) 0.0161(7) Uani 1 1 d . . . . .
O9 O 0.2208(3) 1.2171(3) 0.8318(3) 0.0127(6) Uani 1 1 d . . . . .
N4 N 1.0660(4) -0.0718(3) 0.6808(3) 0.0120(7) Uani 1 1 d . . . . .
H4A H 1.144454 -0.069966 0.620540 0.014 Uiso 1 1 calc R U . . .
H4B H 1.038511 -0.123383 0.656376 0.014 Uiso 1 1 calc R U . . .
H4C H 1.082423 -0.093655 0.743668 0.014 Uiso 1 1 calc R U . . .
N7 N 1.1004(4) 0.3488(3) 0.2740(3) 0.0118(7) Uani 1 1 d . . . . .
H7A H 1.166230 0.276837 0.241477 0.014 Uiso 1 1 calc R U . . .
H7B H 1.043422 0.348213 0.350357 0.014 Uiso 1 1 calc R U . . .
H7C H 1.141172 0.400531 0.272139 0.014 Uiso 1 1 calc R U . . .
O12 O 0.4074(3) 0.8126(3) 0.8858(3) 0.0183(7) Uani 1 1 d . . . . .
N5 N 1.1648(4) 0.3804(3) 0.0464(3) 0.0127(7) Uani 1 1 d . . . . .
H5A H 1.205218 0.307852 0.004135 0.015 Uiso 1 1 calc R U . . .
H5B H 1.223365 0.394250 0.070450 0.015 Uiso 1 1 calc R U . . .
H5C H 1.145070 0.433278 0.000159 0.015 Uiso 1 1 calc R U . . .
O17 O 0.7699(5) 0.3956(3) 0.6743(4) 0.0336(10) Uani 1 1 d . . . . .
N1 N 1.0415(4) 0.1421(3) 0.7571(3) 0.0131(7) Uani 1 1 d . . . . .
H1A H 1.090654 0.167042 0.690969 0.016 Uiso 1 1 calc R U . . .
H1B H 1.100263 0.085549 0.776499 0.016 Uiso 1 1 calc R U . . .
H1C H 0.989464 0.202419 0.817927 0.016 Uiso 1 1 calc R U . . .
N6 N 0.9511(4) 0.5566(3) 0.2311(3) 0.0137(7) Uani 1 1 d . . . . .
H6A H 1.020143 0.578250 0.180059 0.016 Uiso 1 1 calc R U . . .
H6B H 0.942015 0.568305 0.305771 0.016 Uiso 1 1 calc R U . . .
H6C H 0.870784 0.599718 0.229133 0.016 Uiso 1 1 calc R U . . .
O25 O 0.1288(4) 1.4609(3) 0.5092(4) 0.0379(10) Uani 1 1 d . . . . .
N3 N 0.8028(4) 0.0217(3) 0.6926(3) 0.0138(7) Uani 1 1 d . . . . .
H3A H 0.846537 -0.012410 0.615550 0.017 Uiso 1 1 calc R U . . .
H3B H 0.723441 0.081308 0.705844 0.017 Uiso 1 1 calc R U . . .
H3C H 0.782822 -0.031273 0.740364 0.017 Uiso 1 1 calc R U . . .
N8 N 0.8217(4) 0.4036(3) 0.3196(3) 0.0142(8) Uani 1 1 d . . . . .
H8A H 0.780759 0.363530 0.296883 0.017 Uiso 1 1 calc R U . . .
H8B H 0.764561 0.479266 0.345140 0.017 Uiso 1 1 calc R U . . .
H8C H 0.839625 0.373106 0.379336 0.017 Uiso 1 1 calc R U . . .
N2 N 0.8410(4) 0.0609(4) 0.8920(3) 0.0177(8) Uani 1 1 d . . . . .
H2A H 0.848767 -0.014179 0.896324 0.021 Uiso 1 1 calc R U . . .
H2B H 0.750477 0.107827 0.927761 0.021 Uiso 1 1 calc R U . . .
H2C H 0.885736 0.079796 0.929292 0.021 Uiso 1 1 calc R U . . .
C4 C 0.9106(4) 0.3355(4) 0.0317(4) 0.0112(8) Uani 1 1 d . . . . .
C3 C 0.9806(5) 0.2210(4) 0.0667(4) 0.0111(8) Uani 1 1 d . . . . .
C2 C 0.9342(5) 0.2121(4) 0.5543(4) 0.0117(8) Uani 1 1 d . . . . .
C1 C 0.8228(5) 0.2916(4) 0.6711(4) 0.0164(9) Uani 1 1 d . . . . .
O28 O 1.3575(4) 0.4118(4) 0.1418(3) 0.0290(9) Uani 1 1 d . . . . .
O23 O 0.5496(5) 0.5051(3) 0.5842(4) 0.0374(10) Uani 1 1 d . . . . .
O24B O 0.5141(8) 0.2890(7) 0.8982(7) 0.0329(13) Uani 0.514(7) 1 d . . P A -1
O24A O 0.5924(9) 0.4082(7) 0.9591(7) 0.0329(13) Uani 0.486(7) 1 d . . P A 1
O27B O 0.5996(10) 0.5025(9) 0.1714(9) 0.075(2) Uani 0.6667 1 d . . P B -1
O27A O 0.568(2) 0.6020(18) 0.1570(19) 0.075(2) Uani 0.3333 1 d . . P B 1

loop_
_atom_site_aniso_label
_atom_site_aniso_U_11
_atom_site_aniso_U_22
_atom_site_aniso_U_33
_atom_site_aniso_U_23
_atom_site_aniso_U_13
_atom_site_aniso_U_12
Mo1 0.00616(17) 0.00747(16) 0.00658(17) 0.00084(12) -0.00487(13) -0.00407(12)
Mo2 0.00885(17) 0.00615(16) 0.01035(18) -0.00071(12) -0.00611(13) -0.00465(12)
Mo3 0.00851(17) 0.00867(17) 0.00859(18) 0.00238(12) -0.00462(13) -0.00440(13)
Mo4 0.00904(17) 0.00941(17) 0.00697(17) -0.00119(12) -0.00496(13) -0.00348(13)
Co1 0.0086(3) 0.0077(3) 0.0070(3) 0.0007(2) -0.0055(3) -0.0037(3)
Co2 0.0135(3) 0.0063(3) 0.0103(3) 0.0022(2) -0.0088(3) -0.0060(3)
O5 0.0076(13) 0.0091(13) 0.0044(13) 0.0006(10) -0.0039(11) -0.0051(11)
O4 0.0115(14) 0.0077(13) 0.0109(14) 0.0010(11) -0.0077(12) -0.0064(11)
O8 0.0109(14) 0.0114(14) 0.0107(14) -0.0017(11) -0.0067(12) -0.0065(11)
O19 0.0188(16) 0.0080(13) 0.0143(15) 0.0030(11) -0.0111(13) -0.0066(12)
O20 0.0233(17) 0.0090(14) 0.0202(16) 0.0042(12) -0.0159(14) -0.0068(12)
O11 0.0095(10) 0.0104(10) 0.0119(10) 0.0004(8) -0.0057(8) -0.0053(8)
O16 0.0138(15) 0.0097(14) 0.0092(14) 0.0008(11) -0.0058(12) -0.0051(11)
O1 0.0095(10) 0.0104(10) 0.0119(10) 0.0004(8) -0.0057(8) -0.0053(8)
O2 0.0101(14) 0.0127(14) 0.0084(14) 0.0007(11) -0.0063(12) -0.0041(11)
O15 0.0171(16) 0.0109(14) 0.0138(15) -0.0002(12) -0.0095(13) -0.0005(12)
O14 0.0164(16) 0.0132(15) 0.0162(16) 0.0020(12) -0.0081(13) -0.0017(12)
O13 0.0161(16) 0.0153(15) 0.0207(17) 0.0013(13) -0.0084(14) -0.0082(13)
O26 0.0188(17) 0.0248(17) 0.0183(17) 0.0027(13) -0.0124(14) -0.0074(14)
O18 0.0261(18) 0.0175(16) 0.0160(16) 0.0102(13) -0.0130(14) -0.0145(14)
O3 0.0122(15) 0.0128(15) 0.0184(16) 0.0034(12) -0.0089(13) -0.0048(12)
O10 0.0195(17) 0.0275(18) 0.0116(16) 0.0028(13) -0.0082(14) -0.0093(14)
O7 0.0132(15) 0.0113(14) 0.0197(16) 0.0001(12) -0.0085(13) -0.0033(12)
O22 0.0214(17) 0.0183(15) 0.0146(16) 0.0002(12) -0.0130(14) -0.0087(13)
O21 0.0241(18) 0.0112(15) 0.0223(17) 0.0013(13) -0.0149(15) -0.0102(13)
O6 0.0136(15) 0.0188(16) 0.0230(17) 0.0000(13) -0.0104(14) -0.0112(13)
O9 0.0120(15) 0.0114(14) 0.0152(16) -0.0015(12) -0.0053(13) -0.0057(12)
N4 0.0154(18) 0.0098(16) 0.0152(19) 0.0036(14) -0.0099(16) -0.0056(14)
N7 0.0151(18) 0.0140(17) 0.0119(18) 0.0046(14) -0.0092(15) -0.0079(14)
O12 0.0185(17) 0.0182(16) 0.0113(15) 0.0013(12) -0.0052(13) -0.0006(13)
N5 0.0200(19) 0.0078(16) 0.0149(18) 0.0025(13) -0.0105(16) -0.0070(14)
O17 0.046(3) 0.0131(17) 0.027(2) 0.0025(15) -0.0135(19) 0.0026(16)
N1 0.0163(19) 0.0113(17) 0.0143(18) -0.0014(14) -0.0099(15) -0.0041(14)
N6 0.0182(19) 0.0119(17) 0.0164(19) 0.0027(14) -0.0110(16) -0.0078(15)
O25 0.033(2) 0.026(2) 0.045(3) -0.0175(18) -0.016(2) -0.0009(17)
N3 0.0158(19) 0.0146(18) 0.0137(18) 0.0044(14) -0.0075(16) -0.0076(15)
N8 0.0160(19) 0.0137(18) 0.0165(19) 0.0026(14) -0.0080(16) -0.0086(15)
N2 0.018(2) 0.023(2) 0.0140(19) 0.0057(15) -0.0082(16) -0.0073(16)
C4 0.012(2) 0.012(2) 0.014(2) 0.0035(16) -0.0056(17) -0.0090(16)
C3 0.015(2) 0.012(2) 0.013(2) 0.0040(16) -0.0073(17) -0.0102(17)
C2 0.015(2) 0.0110(19) 0.016(2) 0.0031(16) -0.0079(18) -0.0105(17)
C1 0.023(2) 0.010(2) 0.022(2) 0.0004(17) -0.016(2) -0.0049(18)
O28 0.0239(19) 0.048(2) 0.0239(19) 0.0147(17) -0.0152(16) -0.0180(18)
O23 0.048(3) 0.0196(18) 0.056(3) 0.0017(18) -0.032(2) -0.0135(18)
O24B 0.033(3) 0.031(3) 0.025(3) -0.008(2) -0.005(2) -0.010(2)
O24A 0.033(3) 0.031(3) 0.025(3) -0.008(2) -0.005(2) -0.010(2)
O27B 0.060(5) 0.073(5) 0.075(6) 0.006(5) -0.018(5) -0.021(5)
O27A 0.060(5) 0.073(5) 0.075(6) 0.006(5) -0.018(5) -0.021(5)

loop_
_atom_type_symbol
_atom_type_description
_atom_type_scat_dispersion_real
_atom_type_scat_dispersion_imag
_atom_type_scat_source
C C 0.0181 0.0091 'International Tables Vol C Tables 4.2.6.8 and 6.1.1.4'
H H 0.0000 0.0000 'International Tables Vol C Tables 4.2.6.8 and 6.1.1.4'
Co Co -2.3653 3.6143 'International Tables Vol C Tables 4.2.6.8 and 6.1.1.4'
Mo Mo -0.0483 2.7339 'International Tables Vol C Tables 4.2.6.8 and 6.1.1.4'
N N 0.0311 0.0180 'International Tables Vol C Tables 4.2.6.8 and 6.1.1.4'
O O 0.0492 0.0322 'International Tables Vol C Tables 4.2.6.8 and 6.1.1.4'

loop_
_geom_angle_atom_site_label_1
_geom_angle_atom_site_label_2
_geom_angle_atom_site_label_3
_geom_angle
_geom_angle_site_symmetry_1
_geom_angle_site_symmetry_3
_geom_angle_publ_flag
O5 Mo1 O5 76.95(11) . 2_676 ?
O5 Mo1 O4 73.48(11) . . ?
O4 Mo1 O5 82.31(10) . 2_676 ?
O1 Mo1 O5 76.56(12) . 2_676 ?
O1 Mo1 O5 97.37(13) . . ?
O1 Mo1 O4 158.44(12) . . ?
O1 Mo1 O2 102.38(13) . . ?
O2 Mo1 O5 140.94(12) . . ?
O2 Mo1 O5 75.40(11) . 2_676 ?
O2 Mo1 O4 75.94(12) . . ?
O3 Mo1 O5 101.72(14) . . ?
O3 Mo1 O5 178.67(13) . 2_676 ?
O3 Mo1 O4 97.37(13) . . ?
O3 Mo1 O1 103.66(14) . . ?
O3 Mo1 O2 105.79(14) . . ?
O5 Mo2 O1 70.37(10) . 2_676 ?
O4 Mo2 O5 72.28(11) . . ?
O4 Mo2 O8 144.24(12) . . ?
O4 Mo2 O1 79.39(11) . 2_676 ?
O8 Mo2 O5 74.02(11) . . ?
O8 Mo2 O1 78.38(11) . 2_676 ?
O7 Mo2 O5 99.80(13) . . ?
O7 Mo2 O4 98.91(14) . . ?
O7 Mo2 O8 98.23(14) . . ?
O7 Mo2 O1 170.12(13) . 2_676 ?
O7 Mo2 O6 105.29(15) . . ?
O6 Mo2 O5 154.90(13) . . ?
O6 Mo2 O4 104.09(14) . . ?
O6 Mo2 O8 101.28(14) . . ?
O6 Mo2 O1 84.53(13) . 2_676 ?
O4 Mo3 O2 69.54(11) 2_676 2_676 ?
O4 Mo3 O14 76.57(12) 2_676 . ?
O11 Mo3 O4 91.85(12) . 2_676 ?
O11 Mo3 O2 76.36(11) . 2_676 ?
O11 Mo3 O14 160.24(13) . . ?
O14 Mo3 O2 84.54(12) . 2_676 ?
O13 Mo3 O4 94.47(14) . 2_676 ?
O13 Mo3 O11 101.91(14) . . ?
O13 Mo3 O2 163.71(14) . 2_676 ?
O13 Mo3 O14 95.00(14) . . ?
O13 Mo3 O12 105.89(17) . . ?
O12 Mo3 O4 153.04(14) . 2_676 ?
O12 Mo3 O11 100.79(14) . . ?
O12 Mo3 O2 90.28(14) . 2_676 ?
O12 Mo3 O14 84.10(14) . . ?
O5 Mo4 O2 72.67(10) . 2_676 ?
O8 Mo4 O5 73.63(11) . . ?
O8 Mo4 O11 151.63(12) . . ?
O8 Mo4 O2 83.30(12) . 2_676 ?
O11 Mo4 O5 82.74(11) . . ?
O11 Mo4 O2 74.70(11) . 2_676 ?
O10 Mo4 O5 160.97(14) . . ?
O10 Mo4 O8 97.41(15) . . ?
O10 Mo4 O11 100.18(15) . . ?
O10 Mo4 O2 89.84(14) . 2_676 ?
O9 Mo4 O5 93.53(13) . . ?
O9 Mo4 O8 99.44(14) . . ?
O9 Mo4 O11 97.45(14) . . ?
O9 Mo4 O2 164.70(13) . 2_676 ?
O9 Mo4 O10 104.62(16) . . ?
O16 Co1 O15 84.98(13) . . ?
O16 Co1 N4 90.28(14) . . ?
O16 Co1 N1 90.71(15) . . ?
O16 Co1 N3 87.69(14) . . ?
O16 Co1 N2 176.96(15) . . ?
O15 Co1 N4 174.37(15) . . ?
O15 Co1 N1 88.07(15) . . ?
O15 Co1 N3 91.17(15) . . ?
O15 Co1 N2 92.02(15) . . ?
N4 Co1 N3 91.67(16) . . ?
N4 Co1 N2 92.74(17) . . ?
N1 Co1 N4 88.95(16) . . ?
N1 Co1 N3 178.28(16) . . ?
N1 Co1 N2 89.59(17) . . ?
N2 Co1 N3 91.97(17) . . ?
O19 Co2 N7 91.39(15) . . ?
O19 Co2 N5 89.59(14) . . ?
O19 Co2 N6 177.24(15) . . ?
O19 Co2 N8 89.23(15) . . ?
O20 Co2 O19 85.67(13) . . ?
O20 Co2 N7 175.79(15) . . ?
O20 Co2 N5 88.75(15) . . ?
O20 Co2 N6 92.06(15) . . ?
O20 Co2 N8 89.35(16) . . ?
N7 Co2 N5 88.22(16) . . ?
N7 Co2 N6 90.96(16) . . ?
N7 Co2 N8 93.62(16) . . ?
N5 Co2 N8 177.84(16) . . ?
N6 Co2 N5 91.93(16) . . ?
N6 Co2 N8 89.18(16) . . ?
Mo1 O5 Mo1 103.05(11) . 2_676 ?
Mo1 O5 Mo2 103.12(12) . . ?
Mo1 O5 Mo4 152.81(15) . . ?
Mo2 O5 Mo1 97.44(10) . 2_676 ?
Mo2 O5 Mo4 92.83(10) . . ?
Mo4 O5 Mo1 96.42(10) . 2_676 ?
Mo2 O4 Mo1 106.48(13) . . ?
Mo2 O4 Mo3 147.95(15) . 2_676 ?
Mo3 O4 Mo1 105.52(12) 2_676 . ?
Mo4 O8 Mo2 113.13(14) . . ?
C3 O19 Co2 113.3(3) . . ?
C4 O20 Co2 112.8(3) . . ?
Mo3 O11 Mo4 114.22(15) . . ?
C2 O16 Co1 113.2(3) . . ?
Mo1 O1 Mo2 115.32(14) . 2_676 ?
Mo1 O2 Mo3 108.66(13) . 2_676 ?
Mo1 O2 Mo4 114.18(13) . 2_676 ?
Mo3 O2 Mo4 90.56(11) 2_676 2_676 ?
C1 O15 Co1 112.7(3) . . ?
Mo3 O14 H14A 109.4 . . ?
Mo3 O14 H14B 109.4 . . ?
H14A O14 H14B 104.4 . . ?
Co1 N4 H4A 109.5 . . ?
Co1 N4 H4B 109.5 . . ?
Co1 N4 H4C 109.5 . . ?
H4A N4 H4B 109.5 . . ?
H4A N4 H4C 109.5 . . ?
H4B N4 H4C 109.5 . . ?
Co2 N7 H7A 109.5 . . ?
Co2 N7 H7B 109.5 . . ?
Co2 N7 H7C 109.5 . . ?
H7A N7 H7B 109.5 . . ?
H7A N7 H7C 109.5 . . ?
H7B N7 H7C 109.5 . . ?
Co2 N5 H5A 109.5 . . ?
Co2 N5 H5B 109.5 . . ?
Co2 N5 H5C 109.5 . . ?
H5A N5 H5B 109.5 . . ?
H5A N5 H5C 109.5 . . ?
H5B N5 H5C 109.5 . . ?
Co1 N1 H1A 109.5 . . ?
Co1 N1 H1B 109.5 . . ?
Co1 N1 H1C 109.5 . . ?
H1A N1 H1B 109.5 . . ?
H1A N1 H1C 109.5 . . ?
H1B N1 H1C 109.5 . . ?
Co2 N6 H6A 109.5 . . ?
Co2 N6 H6B 109.5 . . ?
Co2 N6 H6C 109.5 . . ?
H6A N6 H6B 109.5 . . ?
H6A N6 H6C 109.5 . . ?
H6B N6 H6C 109.5 . . ?
Co1 N3 H3A 109.5 . . ?
Co1 N3 H3B 109.5 . . ?
Co1 N3 H3C 109.5 . . ?
H3A N3 H3B 109.5 . . ?
H3A N3 H3C 109.5 . . ?
H3B N3 H3C 109.5 . . ?
Co2 N8 H8A 109.5 . . ?
Co2 N8 H8B 109.5 . . ?
Co2 N8 H8C 109.5 . . ?
H8A N8 H8B 109.5 . . ?
H8A N8 H8C 109.5 . . ?
H8B N8 H8C 109.5 . . ?
Co1 N2 H2A 109.5 . . ?
Co1 N2 H2B 109.5 . . ?
Co1 N2 H2C 109.5 . . ?
H2A N2 H2B 109.5 . . ?
H2A N2 H2C 109.5 . . ?
H2B N2 H2C 109.5 . . ?
O20 C4 C3 114.2(4) . . ?
O22 C4 O20 123.8(4) . . ?
O22 C4 C3 122.0(4) . . ?
O19 C3 C4 113.7(3) . . ?
O21 C3 O19 125.5(4) . . ?
O21 C3 C4 120.8(4) . . ?
O16 C2 C1 114.4(4) . . ?
O18 C2 O16 124.9(4) . . ?
O18 C2 C1 120.7(4) . . ?
O15 C1 C2 113.5(4) . . ?
O17 C1 O15 125.3(5) . . ?
O17 C1 C2 121.1(4) . . ?

loop_
_geom_bond_atom_site_label_1
_geom_bond_atom_site_label_2
_geom_bond_distance
_geom_bond_site_symmetry_2
_geom_bond_publ_flag
Mo1 O5 1.948(3) . ?
Mo1 O5 2.441(3) 2_676 ?
Mo1 O4 2.152(3) . ?
Mo1 O1 1.753(3) . ?
Mo1 O2 1.877(3) . ?
Mo1 O3 1.706(3) . ?
Mo2 O5 2.221(3) . ?
Mo2 O4 1.926(3) . ?
Mo2 O8 1.940(3) . ?
Mo2 O1 2.378(3) 2_676 ?
Mo2 O7 1.712(3) . ?
Mo2 O6 1.715(3) . ?
Mo3 O4 2.088(3) 2_676 ?
Mo3 O11 1.884(3) . ?
Mo3 O2 2.268(3) 2_676 ?
Mo3 O14 2.163(3) . ?
Mo3 O13 1.707(3) . ?
Mo3 O12 1.717(3) . ?
Mo4 O5 2.242(3) . ?
Mo4 O8 1.935(3) . ?
Mo4 O11 1.962(3) . ?
Mo4 O2 2.277(3) 2_676 ?
Mo4 O10 1.721(3) . ?
Mo4 O9 1.713(3) . ?
Co1 O16 1.918(3) . ?
Co1 O15 1.922(3) . ?
Co1 N4 1.939(4) . ?
Co1 N1 1.934(4) . ?
Co1 N3 1.956(4) . ?
Co1 N2 1.944(4) . ?
Co2 O19 1.912(3) . ?
Co2 O20 1.910(3) . ?
Co2 N7 1.935(4) . ?
Co2 N5 1.956(4) . ?
Co2 N6 1.952(4) . ?
Co2 N8 1.961(4) . ?
O19 C3 1.294(5) . ?
O20 C4 1.297(5) . ?
O16 C2 1.282(5) . ?
O15 C1 1.293(6) . ?
O14 H14A 0.8718 . ?
O14 H14B 0.8716 . ?
O18 C2 1.224(5) . ?
O22 C4 1.224(5) . ?
O21 C3 1.223(5) . ?
N4 H4A 0.9100 . ?
N4 H4B 0.9100 . ?
N4 H4C 0.9100 . ?
N7 H7A 0.9100 . ?
N7 H7B 0.9100 . ?
N7 H7C 0.9100 . ?
N5 H5A 0.9100 . ?
N5 H5B 0.9100 . ?
N5 H5C 0.9100 . ?
O17 C1 1.221(6) . ?
N1 H1A 0.9100 . ?
N1 H1B 0.9100 . ?
N1 H1C 0.9100 . ?
N6 H6A 0.9100 . ?
N6 H6B 0.9100 . ?
N6 H6C 0.9100 . ?
N3 H3A 0.9100 . ?
N3 H3B 0.9100 . ?
N3 H3C 0.9100 . ?
N8 H8A 0.9100 . ?
N8 H8B 0.9100 . ?
N8 H8C 0.9100 . ?
N2 H2A 0.9100 . ?
N2 H2B 0.9100 . ?
N2 H2C 0.9100 . ?
C4 C3 1.545(6) . ?
C2 C1 1.539(6) . ?
O27B O27A 1.20(2) . ?

loop_
_geom_torsion_atom_site_label_1
_geom_torsion_atom_site_label_2
_geom_torsion_atom_site_label_3
_geom_torsion_atom_site_label_4
_geom_torsion
_geom_torsion_site_symmetry_1
_geom_torsion_site_symmetry_2
_geom_torsion_site_symmetry_3
_geom_torsion_site_symmetry_4
_geom_torsion_publ_flag
Co1 O16 C2 O18 -176.5(3) . . . . ?
Co1 O16 C2 C1 2.7(4) . . . . ?
Co1 O15 C1 O17 -168.4(4) . . . . ?
Co1 O15 C1 C2 11.9(5) . . . . ?
Co2 O19 C3 O21 -178.8(4) . . . . ?
Co2 O19 C3 C4 1.7(4) . . . . ?
Co2 O20 C4 O22 -173.2(4) . . . . ?
Co2 O20 C4 C3 6.3(5) . . . . ?
O5 Mo1 O1 Mo2 -4.49(12) 2_676 . . 2_676 ?
O5 Mo1 O1 Mo2 -79.13(15) . . . 2_676 ?
O5 Mo1 O2 Mo3 -43.7(2) . . . 2_676 ?
O5 Mo1 O2 Mo3 -89.98(13) 2_676 . . 2_676 ?
O5 Mo1 O2 Mo4 9.40(12) 2_676 . . 2_676 ?
O5 Mo1 O2 Mo4 55.7(2) . . . 2_676 ?
O4 Mo1 O1 Mo2 -16.1(4) . . . 2_676 ?
O4 Mo1 O2 Mo3 -4.42(11) . . . 2_676 ?
O4 Mo1 O2 Mo4 94.96(15) . . . 2_676 ?
O4 Mo3 O11 Mo4 -86.17(16) 2_676 . . . ?
O20 C4 C3 O19 -5.4(5) . . . . ?
O20 C4 C3 O21 175.0(4) . . . . ?
O16 C2 C1 O15 -10.0(6) . . . . ?
O16 C2 C1 O17 170.3(5) . . . . ?
O1 Mo1 O2 Mo3 -162.34(13) . . . 2_676 ?
O1 Mo1 O2 Mo4 -62.96(17) . . . 2_676 ?
O2 Mo1 O1 Mo2 66.97(16) . . . 2_676 ?
O2 Mo3 O11 Mo4 -17.75(14) 2_676 . . . ?
O14 Mo3 O11 Mo4 -32.9(5) . . . . ?
O13 Mo3 O11 Mo4 178.86(16) . . . . ?
O18 C2 C1 O15 169.3(4) . . . . ?
O18 C2 C1 O17 -10.4(7) . . . . ?
O3 Mo1 O1 Mo2 176.85(15) . . . 2_676 ?
O3 Mo1 O2 Mo3 89.40(16) . . . 2_676 ?
O3 Mo1 O2 Mo4 -171.22(15) . . . 2_676 ?
O22 C4 C3 O19 174.1(4) . . . . ?
O22 C4 C3 O21 -5.5(7) . . . . ?
O12 Mo3 O11 Mo4 69.89(19) . . . . ?
